data_7103616
loop_
_publ_author_name
'Denis, Jean-Marc'
'Forintos, Henrietta'
'Szelke, Helga'
'Toupet, Loic'
'Pham, Thi-Nh\`an'
'Madec, Pierre-Jean'
'Gaumont, Annie-Claude'

_publ_section_title
;
 B(C6F5)3-catalyzed formation of B--P bonds by dehydrocoupling of
 phosphine--boranes
;
_journal_coden_ASTM CHCOFS
_journal_issue 1
_journal_name_full
;
 Chemical Communications (Cambridge, United Kingdom)
;
_journal_page_first 54
_journal_page_last 55
_journal_paper_doi 10.1039/b206559b
_journal_year 2003
_chemical_formula_sum 'C20 H10 B2 F15 P S'
_chemical_formula_weight 619.93
_space_group_IT_number 2
_symmetry_cell_setting triclinic
_symmetry_space_group_name_Hall '-P 1'
_symmetry_space_group_name_H-M 'P -1'
_atom_sites_solution_hydrogens geom
_atom_sites_solution_primary direct
_atom_sites_solution_secondary difmap
_audit_creation_method SHELXL-97
_cell_angle_alpha 64.353(2)
_cell_angle_beta 86.081(2)
_cell_angle_gamma 84.137(3)
_cell_formula_units_Z 2
_cell_length_a 9.6926(4)
_cell_length_b 10.6562(5)
_cell_length_c 12.3789(7)
_cell_measurement_temperature 110(1)
_cell_volume 1146.16(10)
_computing_structure_refinement 'SHELXL-97 (Sheldrick, 1997)'
_computing_structure_solution 'SHELXS-97 (Sheldrick, 1990)'
_diffrn_ambient_temperature 293(2)
_diffrn_measured_fraction_theta_full 0.989
_diffrn_measured_fraction_theta_max 0.989
_diffrn_radiation_monochromator graphite
_diffrn_radiation_source 'fine-focus sealed tube'
_diffrn_radiation_type MoK\a
_diffrn_radiation_wavelength 0.71069
_diffrn_reflns_av_R_equivalents 0.0000
_diffrn_reflns_av_sigmaI/netI 0.0654
_diffrn_reflns_limit_h_max 12
_diffrn_reflns_limit_h_min 0
_diffrn_reflns_limit_k_max 13
_diffrn_reflns_limit_k_min -13
_diffrn_reflns_limit_l_max 16
_diffrn_reflns_limit_l_min -15
_diffrn_reflns_number 5270
_diffrn_reflns_theta_full 27.61
_diffrn_reflns_theta_max 27.61
_diffrn_reflns_theta_min 1.83
_exptl_absorpt_coefficient_mu 0.343
_exptl_crystal_colour colourless
_exptl_crystal_density_diffrn 1.796
_exptl_crystal_density_method 'not measured'
_exptl_crystal_description plate
_exptl_crystal_F_000 612
_exptl_crystal_size_max 0.12
_exptl_crystal_size_mid 0.10
_exptl_crystal_size_min 0.03
_refine_diff_density_max 0.328
_refine_diff_density_min -0.463
_refine_diff_density_rms 0.076
_refine_ls_extinction_coef 0.012(2)
_refine_ls_extinction_expression Fc^*^=kFc[1+0.001xFc^2^\l^3^/sin(2\q)]^-1/4^
_refine_ls_extinction_method SHELXL
_refine_ls_goodness_of_fit_ref 1.029
_refine_ls_hydrogen_treatment mixed
_refine_ls_matrix_type full
_refine_ls_number_parameters 365
_refine_ls_number_reflns 5270
_refine_ls_number_restraints 0
_refine_ls_restrained_S_all 1.029
_refine_ls_R_factor_all 0.0718
_refine_ls_R_factor_gt 0.0478
_refine_ls_shift/su_max 0.002
_refine_ls_shift/su_mean 0.000
_refine_ls_structure_factor_coef Fsqd
_refine_ls_weighting_details 'calc w=1/[\s^2^(Fo^2^)+(0.0572P)^2^+0.6570P] where P=(Fo^2^+2Fc^2^)/3'
_refine_ls_weighting_scheme calc
_refine_ls_wR_factor_gt 0.1156
_refine_ls_wR_factor_ref 0.1320
_reflns_number_gt 3970
_reflns_number_total 5270
_reflns_threshold_expression >2sigma(I)
_cod_data_source_file b206559b.txt
_cod_data_source_block jmd2110
_cod_depositor_comments
;
The following automatic conversions were performed:
'_symmetry_cell_setting' value 'Triclinic' changed to 'triclinic'
according to '/home/saulius/struct/CIF-dictionaries/cif_core.dic'
dictionary named 'cif_core.dic' version 2.4.1 from 2010-06-29.

Automatic conversion script
Id: cif_fix_enum 1527 2010-12-29 10:47:43Z saulius 
;
_cod_original_sg_symbol_H-M P-1
_cod_database_code 7103616

loop_
_symmetry_equiv_pos_as_xyz
'x, y, z'
'-x, -y, -z'

loop_
_atom_site_label
_atom_site_type_symbol
_atom_site_fract_x
_atom_site_fract_y
_atom_site_fract_z
_atom_site_U_iso_or_equiv
_atom_site_adp_type
_atom_site_occupancy
_atom_site_symmetry_multiplicity
_atom_site_calc_flag
_atom_site_refinement_flags
_atom_site_disorder_assembly
_atom_site_disorder_group
S1 S 0.84408(6) 0.20509(7) 0.93170(6) 0.02780(17) Uani 1 1 d . . .
P1 P 0.65299(6) 0.28528(7) 0.71184(6) 0.02479(17) Uani 1 1 d . . .
H1 H 0.575(3) 0.400(3) 0.673(3) 0.034 Uiso 1 1 d . . .
H2 H 0.778(3) 0.326(3) 0.667(3) 0.034 Uiso 1 1 d . . .
F1 F 0.37760(15) 0.18123(16) 0.79716(13) 0.0310(3) Uani 1 1 d . . .
F2 F 0.10619(15) 0.25163(17) 0.75715(15) 0.0365(4) Uani 1 1 d . . .
F3 F 0.00890(15) 0.34255(18) 0.53208(17) 0.0412(4) Uani 1 1 d . . .
F4 F 0.18867(16) 0.35473(18) 0.34879(14) 0.0384(4) Uani 1 1 d . . .
F5 F 0.45540(15) 0.27845(17) 0.38649(13) 0.0317(4) Uani 1 1 d . . .
F6 F 0.64563(16) 0.44315(15) 0.44224(13) 0.0311(3) Uani 1 1 d . . .
F7 F 0.8154(2) 0.50263(17) 0.24893(15) 0.0435(4) Uani 1 1 d . . .
F8 F 0.96707(17) 0.29437(18) 0.21182(14) 0.0394(4) Uani 1 1 d . . .
F9 F 0.94014(16) 0.02269(17) 0.37101(14) 0.0349(4) Uani 1 1 d . . .
F10 F 0.77218(16) -0.03982(15) 0.56058(13) 0.0305(3) Uani 1 1 d . . .
F11 F 0.39908(15) -0.05412(15) 0.67954(13) 0.0299(3) Uani 1 1 d . . .
F12 F 0.42609(16) -0.31381(15) 0.84865(14) 0.0348(4) Uani 1 1 d . . .
F13 F 0.64776(18) -0.40417(16) 0.99607(15) 0.0407(4) Uani 1 1 d . . .
F14 F 0.84631(16) -0.22609(17) 0.96437(15) 0.0397(4) Uani 1 1 d . . .
F15 F 0.82713(14) 0.03240(16) 0.78732(14) 0.0312(4) Uani 1 1 d . . .
C1 C 0.4320(2) 0.2264(2) 0.5941(2) 0.0230(5) Uani 1 1 d . . .
C2 C 0.3352(3) 0.2245(3) 0.6834(2) 0.0249(5) Uani 1 1 d . . .
C3 C 0.1949(3) 0.2609(3) 0.6656(2) 0.0270(5) Uani 1 1 d . . .
C4 C 0.1453(2) 0.3054(3) 0.5524(3) 0.0297(6) Uani 1 1 d . . .
C5 C 0.2363(3) 0.3123(3) 0.4604(2) 0.0276(5) Uani 1 1 d . . .
C6 C 0.3759(2) 0.2722(3) 0.4826(2) 0.0252(5) Uani 1 1 d . . .
C7 C 0.7013(2) 0.1990(3) 0.5143(2) 0.0233(5) Uani 1 1 d . . .
C8 C 0.7195(3) 0.3346(3) 0.4291(2) 0.0256(5) Uani 1 1 d . . .
C9 C 0.8054(3) 0.3691(3) 0.3280(2) 0.0292(6) Uani 1 1 d . . .
C10 C 0.8824(3) 0.2635(3) 0.3098(2) 0.0296(6) Uani 1 1 d . . .
C11 C 0.8689(2) 0.1269(3) 0.3898(2) 0.0274(5) Uani 1 1 d . . .
C12 C 0.7806(2) 0.0976(2) 0.4890(2) 0.0241(5) Uani 1 1 d . . .
C13 C 0.6081(2) 0.0063(2) 0.7294(2) 0.0236(5) Uani 1 1 d . . .
C14 C 0.5118(2) -0.0902(3) 0.7489(2) 0.0241(5) Uani 1 1 d . . .
C15 C 0.5238(3) -0.2267(3) 0.8355(2) 0.0272(5) Uani 1 1 d . . .
C16 C 0.6357(3) -0.2728(3) 0.9090(2) 0.0298(6) Uani 1 1 d . . .
C17 C 0.7354(3) -0.1831(3) 0.8928(2) 0.0297(6) Uani 1 1 d . . .
C18 C 0.7214(2) -0.0491(3) 0.8035(2) 0.0257(5) Uani 1 1 d . . .
C19 C 0.8365(3) 0.1006(3) 1.0906(2) 0.0359(6) Uani 1 1 d . . .
H19A H 0.8281 0.0111 1.1057 0.043 Uiso 1 1 calc R . .
H19B H 0.7629 0.1322 1.1229 0.043 Uiso 1 1 calc R . .
H19C H 0.9148 0.1061 1.1230 0.043 Uiso 1 1 calc R . .
C20 C 0.8603(3) 0.3742(3) 0.9234(3) 0.0402(7) Uani 1 1 d . . .
H20A H 0.8651 0.4366 0.8460 0.048 Uiso 1 1 calc R . .
H20B H 0.9380 0.3727 0.9600 0.048 Uiso 1 1 calc R . .
H20C H 0.7861 0.3988 0.9599 0.048 Uiso 1 1 calc R . .
B1 B 0.5949(3) 0.1693(3) 0.6294(2) 0.0227(5) Uani 1 1 d . . .
B2 B 0.6537(3) 0.2156(3) 0.8873(3) 0.0311(6) Uani 1 1 d . . .
H3 H 0.593(3) 0.294(3) 0.912(3) 0.034 Uiso 1 1 d . . .
H4 H 0.621(3) 0.106(3) 0.936(3) 0.034 Uiso 1 1 d . . .

loop_
_atom_site_aniso_label
_atom_site_aniso_U_11
_atom_site_aniso_U_22
_atom_site_aniso_U_33
_atom_site_aniso_U_23
_atom_site_aniso_U_13
_atom_site_aniso_U_12
S1 0.0230(3) 0.0352(3) 0.0255(3) -0.0131(3) -0.0012(2) -0.0029(2)
P1 0.0233(3) 0.0276(3) 0.0246(3) -0.0118(3) -0.0014(2) -0.0038(2)
F1 0.0264(7) 0.0417(9) 0.0240(7) -0.0133(7) 0.0001(6) -0.0028(6)
F2 0.0248(8) 0.0431(9) 0.0404(9) -0.0179(8) 0.0084(7) -0.0046(6)
F3 0.0188(7) 0.0466(10) 0.0552(11) -0.0189(9) -0.0088(7) 0.0022(7)
F4 0.0329(8) 0.0453(9) 0.0328(9) -0.0115(7) -0.0140(7) -0.0001(7)
F5 0.0278(8) 0.0437(9) 0.0242(7) -0.0149(7) -0.0018(6) -0.0023(6)
F6 0.0379(8) 0.0238(7) 0.0296(8) -0.0105(6) 0.0023(6) -0.0006(6)
F7 0.0630(11) 0.0303(8) 0.0321(9) -0.0079(7) 0.0121(8) -0.0163(8)
F8 0.0383(9) 0.0535(10) 0.0297(8) -0.0203(8) 0.0127(7) -0.0158(8)
F9 0.0306(8) 0.0417(9) 0.0365(9) -0.0228(7) 0.0026(6) 0.0042(7)
F10 0.0360(8) 0.0237(7) 0.0299(8) -0.0109(6) 0.0028(6) 0.0000(6)
F11 0.0278(8) 0.0298(8) 0.0321(8) -0.0116(6) -0.0070(6) -0.0062(6)
F12 0.0371(9) 0.0266(8) 0.0388(9) -0.0114(7) 0.0047(7) -0.0101(6)
F13 0.0472(10) 0.0262(8) 0.0350(9) -0.0020(7) 0.0016(7) 0.0029(7)
F14 0.0303(8) 0.0428(9) 0.0346(9) -0.0068(7) -0.0106(7) 0.0079(7)
F15 0.0198(7) 0.0349(8) 0.0363(8) -0.0122(7) -0.0042(6) -0.0026(6)
C1 0.0214(11) 0.0200(11) 0.0266(12) -0.0086(10) -0.0011(9) -0.0033(9)
C2 0.0245(12) 0.0254(12) 0.0236(12) -0.0087(10) -0.0027(9) -0.0037(9)
C3 0.0213(11) 0.0268(12) 0.0328(13) -0.0127(11) 0.0051(10) -0.0063(9)
C4 0.0176(11) 0.0256(12) 0.0430(15) -0.0115(11) -0.0056(10) -0.0008(9)
C5 0.0262(12) 0.0245(12) 0.0289(13) -0.0076(10) -0.0082(10) -0.0017(10)
C6 0.0242(12) 0.0260(12) 0.0247(12) -0.0100(10) -0.0021(9) -0.0028(9)
C7 0.0192(11) 0.0281(12) 0.0246(12) -0.0130(10) -0.0017(9) -0.0027(9)
C8 0.0258(12) 0.0252(12) 0.0276(13) -0.0129(10) -0.0012(10) -0.0017(9)
C9 0.0320(13) 0.0289(13) 0.0255(13) -0.0091(11) 0.0003(10) -0.0099(10)
C10 0.0269(12) 0.0419(15) 0.0218(12) -0.0144(11) 0.0053(10) -0.0117(11)
C11 0.0200(11) 0.0360(14) 0.0319(13) -0.0202(12) -0.0024(10) -0.0003(10)
C12 0.0212(11) 0.0253(12) 0.0256(12) -0.0100(10) -0.0022(9) -0.0035(9)
C13 0.0221(11) 0.0247(12) 0.0233(12) -0.0099(10) -0.0006(9) -0.0009(9)
C14 0.0213(11) 0.0280(12) 0.0237(12) -0.0120(10) -0.0016(9) 0.0004(9)
C15 0.0282(12) 0.0248(12) 0.0284(13) -0.0117(10) 0.0053(10) -0.0048(10)
C16 0.0353(14) 0.0211(12) 0.0241(12) -0.0029(10) 0.0013(11) 0.0037(10)
C17 0.0235(12) 0.0338(14) 0.0270(13) -0.0098(11) -0.0057(10) 0.0061(10)
C18 0.0205(11) 0.0296(13) 0.0267(12) -0.0121(10) 0.0008(9) -0.0021(9)
C19 0.0319(14) 0.0394(15) 0.0286(14) -0.0062(12) -0.0047(11) -0.0045(12)
C20 0.0354(15) 0.0331(15) 0.0456(17) -0.0087(13) -0.0161(13) -0.0029(12)
B1 0.0207(12) 0.0239(13) 0.0234(13) -0.0097(11) -0.0023(10) -0.0021(10)
B2 0.0246(14) 0.0420(17) 0.0283(15) -0.0157(14) -0.0027(12) -0.0052(12)

loop_
_atom_type_symbol
_atom_type_description
_atom_type_scat_dispersion_real
_atom_type_scat_dispersion_imag
_atom_type_scat_source
C C 0.0033 0.0016 'International Tables Vol C Tables 4.2.6.8 and 6.1.1.4'
H H 0.0000 0.0000 'International Tables Vol C Tables 4.2.6.8 and 6.1.1.4'
B B 0.0013 0.0007 'International Tables Vol C Tables 4.2.6.8 and 6.1.1.4'
F F 0.0171 0.0103 'International Tables Vol C Tables 4.2.6.8 and 6.1.1.4'
P P 0.1023 0.0942 'International Tables Vol C Tables 4.2.6.8 and 6.1.1.4'
S S 0.1246 0.1234 'International Tables Vol C Tables 4.2.6.8 and 6.1.1.4'

loop_
_geom_angle_atom_site_label_1
_geom_angle_atom_site_label_2
_geom_angle_atom_site_label_3
_geom_angle
_geom_angle_site_symmetry_1
_geom_angle_site_symmetry_3
_geom_angle_publ_flag
C20 S1 C19 101.67(15) . . ?
C20 S1 B2 103.34(14) . . ?
C19 S1 B2 102.41(13) . . ?
B2 P1 B1 122.69(13) . . ?
B2 P1 H1 106.4(14) . . ?
B1 P1 H1 107.1(14) . . ?
B2 P1 H2 109.0(13) . . ?
B1 P1 H2 106.7(13) . . ?
H1 P1 H2 103.3(18) . . ?
C6 C1 C2 113.8(2) . . ?
C6 C1 B1 126.5(2) . . ?
C2 C1 B1 119.6(2) . . ?
F1 C2 C3 116.1(2) . . ?
F1 C2 C1 119.4(2) . . ?
C3 C2 C1 124.4(2) . . ?
F2 C3 C4 119.8(2) . . ?
F2 C3 C2 121.3(2) . . ?
C4 C3 C2 119.0(2) . . ?
F3 C4 C5 120.5(2) . . ?
F3 C4 C3 120.3(2) . . ?
C5 C4 C3 119.2(2) . . ?
F4 C5 C4 119.8(2) . . ?
F4 C5 C6 120.2(2) . . ?
C4 C5 C6 120.0(2) . . ?
F5 C6 C1 121.3(2) . . ?
F5 C6 C5 115.1(2) . . ?
C1 C6 C5 123.6(2) . . ?
C8 C7 C12 113.1(2) . . ?
C8 C7 B1 121.1(2) . . ?
C12 C7 B1 125.8(2) . . ?
F6 C8 C9 116.2(2) . . ?
F6 C8 C7 118.8(2) . . ?
C9 C8 C7 124.9(2) . . ?
F7 C9 C10 120.0(2) . . ?
F7 C9 C8 121.2(2) . . ?
C10 C9 C8 118.8(2) . . ?
F8 C10 C11 120.5(2) . . ?
F8 C10 C9 120.0(2) . . ?
C11 C10 C9 119.5(2) . . ?
F9 C11 C10 120.1(2) . . ?
F9 C11 C12 120.4(2) . . ?
C10 C11 C12 119.5(2) . . ?
F10 C12 C11 114.9(2) . . ?
F10 C12 C7 120.9(2) . . ?
C11 C12 C7 124.1(2) . . ?
C14 C13 C18 113.4(2) . . ?
C14 C13 B1 125.0(2) . . ?
C18 C13 B1 121.6(2) . . ?
F11 C14 C15 115.5(2) . . ?
F11 C14 C13 120.5(2) . . ?
C15 C14 C13 124.0(2) . . ?
F12 C15 C16 120.0(2) . . ?
F12 C15 C14 120.5(2) . . ?
C16 C15 C14 119.5(2) . . ?
F13 C16 C17 120.3(2) . . ?
F13 C16 C15 120.6(2) . . ?
C17 C16 C15 119.2(2) . . ?
F14 C17 C16 120.2(2) . . ?
F14 C17 C18 120.3(2) . . ?
C16 C17 C18 119.5(2) . . ?
F15 C18 C17 116.8(2) . . ?
F15 C18 C13 118.8(2) . . ?
C17 C18 C13 124.4(2) . . ?
S1 C19 H19A 109.5 . . ?
S1 C19 H19B 109.5 . . ?
H19A C19 H19B 109.5 . . ?
S1 C19 H19C 109.5 . . ?
H19A C19 H19C 109.5 . . ?
H19B C19 H19C 109.5 . . ?
S1 C20 H20A 109.5 . . ?
S1 C20 H20B 109.5 . . ?
H20A C20 H20B 109.5 . . ?
S1 C20 H20C 109.5 . . ?
H20A C20 H20C 109.5 . . ?
H20B C20 H20C 109.5 . . ?
C7 B1 C13 113.0(2) . . ?
C7 B1 C1 114.4(2) . . ?
C13 B1 C1 111.61(19) . . ?
C7 B1 P1 106.30(16) . . ?
C13 B1 P1 106.34(16) . . ?
C1 B1 P1 104.36(16) . . ?
S1 B2 P1 107.43(15) . . ?
S1 B2 H3 107.4(16) . . ?
P1 B2 H3 108.4(15) . . ?
S1 B2 H4 105.5(15) . . ?
P1 B2 H4 112.7(16) . . ?
H3 B2 H4 115(2) . . ?

loop_
_geom_bond_atom_site_label_1
_geom_bond_atom_site_label_2
_geom_bond_distance
_geom_bond_site_symmetry_2
_geom_bond_publ_flag
S1 C20 1.783(3) . ?
S1 C19 1.793(3) . ?
S1 B2 1.940(3) . ?
P1 B2 1.968(3) . ?
P1 B1 2.049(3) . ?
P1 H1 1.29(3) . ?
P1 H2 1.34(3) . ?
F1 C2 1.358(3) . ?
F2 C3 1.350(3) . ?
F3 C4 1.350(3) . ?
F4 C5 1.353(3) . ?
F5 C6 1.353(3) . ?
F6 C8 1.362(3) . ?
F7 C9 1.342(3) . ?
F8 C10 1.352(3) . ?
F9 C11 1.345(3) . ?
F10 C12 1.351(3) . ?
F11 C14 1.355(3) . ?
F12 C15 1.347(3) . ?
F13 C16 1.347(3) . ?
F14 C17 1.352(3) . ?
F15 C18 1.359(3) . ?
C1 C6 1.380(3) . ?
C1 C2 1.395(3) . ?
C1 B1 1.650(3) . ?
C2 C3 1.381(3) . ?
C3 C4 1.374(4) . ?
C4 C5 1.373(4) . ?
C5 C6 1.386(3) . ?
C7 C8 1.392(3) . ?
C7 C12 1.396(3) . ?
C7 B1 1.634(4) . ?
C8 C9 1.384(4) . ?
C9 C10 1.378(4) . ?
C10 C11 1.375(4) . ?
C11 C12 1.384(4) . ?
C13 C14 1.391(3) . ?
C13 C18 1.390(3) . ?
C13 B1 1.638(4) . ?
C14 C15 1.382(3) . ?
C15 C16 1.374(4) . ?
C16 C17 1.372(4) . ?
C17 C18 1.377(4) . ?
C19 H19A 0.9000 . ?
C19 H19B 0.9000 . ?
C19 H19C 0.9000 . ?
C20 H20A 0.9000 . ?
C20 H20B 0.9000 . ?
C20 H20C 0.9000 . ?
B2 H3 1.12(3) . ?
B2 H4 1.13(3) . ?

loop_
_geom_torsion_atom_site_label_1
_geom_torsion_atom_site_label_2
_geom_torsion_atom_site_label_3
_geom_torsion_atom_site_label_4
_geom_torsion
_geom_torsion_site_symmetry_1
_geom_torsion_site_symmetry_2
_geom_torsion_site_symmetry_3
_geom_torsion_site_symmetry_4
_geom_torsion_publ_flag
C6 C1 C2 F1 179.9(2) . . . . ?
B1 C1 C2 F1 2.8(3) . . . . ?
C6 C1 C2 C3 1.6(4) . . . . ?
B1 C1 C2 C3 -175.5(2) . . . . ?
F1 C2 C3 F2 -0.9(3) . . . . ?
C1 C2 C3 F2 177.5(2) . . . . ?
F1 C2 C3 C4 -179.9(2) . . . . ?
C1 C2 C3 C4 -1.5(4) . . . . ?
F2 C3 C4 F3 1.4(4) . . . . ?
C2 C3 C4 F3 -179.6(2) . . . . ?
F2 C3 C4 C5 -179.0(2) . . . . ?
C2 C3 C4 C5 0.1(4) . . . . ?
F3 C4 C5 F4 -0.9(4) . . . . ?
C3 C4 C5 F4 179.4(2) . . . . ?
F3 C4 C5 C6 -179.2(2) . . . . ?
C3 C4 C5 C6 1.1(4) . . . . ?
C2 C1 C6 F5 -179.0(2) . . . . ?
B1 C1 C6 F5 -2.2(4) . . . . ?
C2 C1 C6 C5 -0.3(4) . . . . ?
B1 C1 C6 C5 176.6(2) . . . . ?
F4 C5 C6 F5 -0.5(3) . . . . ?
C4 C5 C6 F5 177.8(2) . . . . ?
F4 C5 C6 C1 -179.3(2) . . . . ?
C4 C5 C6 C1 -1.0(4) . . . . ?
C12 C7 C8 F6 178.7(2) . . . . ?
B1 C7 C8 F6 -0.8(3) . . . . ?
C12 C7 C8 C9 0.6(4) . . . . ?
B1 C7 C8 C9 -178.8(2) . . . . ?
F6 C8 C9 F7 0.7(4) . . . . ?
C7 C8 C9 F7 178.8(2) . . . . ?
F6 C8 C9 C10 -179.8(2) . . . . ?
C7 C8 C9 C10 -1.7(4) . . . . ?
F7 C9 C10 F8 -0.5(4) . . . . ?
C8 C9 C10 F8 180.0(2) . . . . ?
F7 C9 C10 C11 -178.4(2) . . . . ?
C8 C9 C10 C11 2.1(4) . . . . ?
F8 C10 C11 F9 0.0(4) . . . . ?
C9 C10 C11 F9 177.9(2) . . . . ?
F8 C10 C11 C12 -179.4(2) . . . . ?
C9 C10 C11 C12 -1.5(4) . . . . ?
F9 C11 C12 F10 -0.9(3) . . . . ?
C10 C11 C12 F10 178.5(2) . . . . ?
F9 C11 C12 C7 -178.9(2) . . . . ?
C10 C11 C12 C7 0.5(4) . . . . ?
C8 C7 C12 F10 -177.9(2) . . . . ?
B1 C7 C12 F10 1.5(4) . . . . ?
C8 C7 C12 C11 0.0(4) . . . . ?
B1 C7 C12 C11 179.4(2) . . . . ?
C18 C13 C14 F11 -176.6(2) . . . . ?
B1 C13 C14 F11 2.7(4) . . . . ?
C18 C13 C14 C15 2.0(4) . . . . ?
B1 C13 C14 C15 -178.7(2) . . . . ?
F11 C14 C15 F12 -1.3(3) . . . . ?
C13 C14 C15 F12 -179.9(2) . . . . ?
F11 C14 C15 C16 179.3(2) . . . . ?
C13 C14 C15 C16 0.6(4) . . . . ?
F12 C15 C16 F13 -1.2(4) . . . . ?
C14 C15 C16 F13 178.3(2) . . . . ?
F12 C15 C16 C17 178.9(2) . . . . ?
C14 C15 C16 C17 -1.7(4) . . . . ?
F13 C16 C17 F14 -0.1(4) . . . . ?
C15 C16 C17 F14 179.8(2) . . . . ?
F13 C16 C17 C18 -179.9(2) . . . . ?
C15 C16 C17 C18 0.0(4) . . . . ?
F14 C17 C18 F15 3.8(4) . . . . ?
C16 C17 C18 F15 -176.4(2) . . . . ?
F14 C17 C18 C13 -176.9(2) . . . . ?
C16 C17 C18 C13 2.9(4) . . . . ?
C14 C13 C18 F15 175.5(2) . . . . ?
B1 C13 C18 F15 -3.8(4) . . . . ?
C14 C13 C18 C17 -3.8(4) . . . . ?
B1 C13 C18 C17 176.9(2) . . . . ?
C8 C7 B1 C13 -170.5(2) . . . . ?
C12 C7 B1 C13 10.1(3) . . . . ?
C8 C7 B1 C1 60.4(3) . . . . ?
C12 C7 B1 C1 -119.0(3) . . . . ?
C8 C7 B1 P1 -54.2(3) . . . . ?
C12 C7 B1 P1 126.4(2) . . . . ?
C14 C13 B1 C7 -106.4(3) . . . . ?
C18 C13 B1 C7 72.9(3) . . . . ?
C14 C13 B1 C1 24.1(3) . . . . ?
C18 C13 B1 C1 -156.6(2) . . . . ?
C14 C13 B1 P1 137.3(2) . . . . ?
C18 C13 B1 P1 -43.4(3) . . . . ?
C6 C1 B1 C7 12.1(3) . . . . ?
C2 C1 B1 C7 -171.2(2) . . . . ?
C6 C1 B1 C13 -117.8(3) . . . . ?
C2 C1 B1 C13 58.9(3) . . . . ?
C6 C1 B1 P1 127.8(2) . . . . ?
C2 C1 B1 P1 -55.5(2) . . . . ?
B2 P1 B1 C7 -140.53(17) . . . . ?
B2 P1 B1 C13 -19.9(2) . . . . ?
B2 P1 B1 C1 98.24(18) . . . . ?
C20 S1 B2 P1 88.87(18) . . . . ?
C19 S1 B2 P1 -165.77(15) . . . . ?
B1 P1 B2 S1 116.84(15) . . . . ?
